data_7104003
loop_
_publ_author_name
'Fernandes, Manuel A.'
'Lappert, Michael F.'
'Layh, Marcus'
'Omondi, Bernard'

_publ_section_title
;
 An N-lithio-indole from the reaction of LiCH(TMS)2 and PhNC
;
_journal_coden_ASTM CHCOFS
_journal_issue 5
_journal_name_full
;
 Chemical Communications (Cambridge, United Kingdom)
;
_journal_page_first 656
_journal_page_last 657
_journal_paper_doi 10.1039/b212103d
_journal_year 2003
_chemical_formula_moiety 'C40 H65 Li2 N7 Si2'
_chemical_formula_sum 'C40 H65 Li2 N7 Si2'
_chemical_formula_weight 714.05
_space_group_IT_number 2
_symmetry_cell_setting triclinic
_symmetry_space_group_name_Hall '-P 1'
_symmetry_space_group_name_H-M 'P -1'
_atom_sites_solution_hydrogens geom
_atom_sites_solution_primary direct
_atom_sites_solution_secondary difmap
_audit_creation_method SHELXL-97
_cell_angle_alpha 88.096(3)
_cell_angle_beta 80.581(3)
_cell_angle_gamma 61.552(2)
_cell_formula_units_Z 2
_cell_length_a 12.4532(17)
_cell_length_b 12.4730(17)
_cell_length_c 16.775(2)
_cell_measurement_temperature 173(2)
_cell_volume 2257.1(5)
_computing_cell_refinement 'Bruker SMART'
_computing_data_collection 'Bruker SMART'
_computing_data_reduction 'Bruker SHELXTL'
_computing_molecular_graphics 'Bruker SHELXTL'
_computing_publication_material 'Bruker SHELXTL'
_computing_structure_refinement 'SHELXL-97 (Sheldrick, 1997)'
_computing_structure_solution 'SHELXS-97 (Sheldrick, 1990)'
_diffrn_ambient_temperature 173(2)
_diffrn_measured_fraction_theta_full 0.970
_diffrn_measured_fraction_theta_max 0.970
_diffrn_measurement_device_type 'CCD area detector'
_diffrn_measurement_method 'phi and omega scans'
_diffrn_radiation_monochromator graphite
_diffrn_radiation_source 'fine-focus sealed tube'
_diffrn_radiation_type MoK\a
_diffrn_radiation_wavelength 0.71073
_diffrn_reflns_av_R_equivalents 0.0239
_diffrn_reflns_av_sigmaI/netI 0.0721
_diffrn_reflns_limit_h_max 14
_diffrn_reflns_limit_h_min -16
_diffrn_reflns_limit_k_max 16
_diffrn_reflns_limit_k_min -16
_diffrn_reflns_limit_l_max 13
_diffrn_reflns_limit_l_min -22
_diffrn_reflns_number 15741
_diffrn_reflns_theta_full 28.30
_diffrn_reflns_theta_max 28.30
_diffrn_reflns_theta_min 1.23
_exptl_absorpt_coefficient_mu 0.112
_exptl_absorpt_correction_T_max 0.9726
_exptl_absorpt_correction_T_min 0.9566
_exptl_absorpt_correction_type multi-scan
_exptl_absorpt_process_details 'Sheldrick, G. M. (1996). SADABS. University of Gottingen, Germany.'
_exptl_crystal_colour 'light brown'
_exptl_crystal_density_diffrn 1.051
_exptl_crystal_density_method 'not measured'
_exptl_crystal_description Irregular
_exptl_crystal_F_000 776
_exptl_crystal_size_max 0.40
_exptl_crystal_size_mid 0.28
_exptl_crystal_size_min 0.25
_refine_diff_density_max 0.830
_refine_diff_density_min -0.775
_refine_diff_density_rms 0.069
_refine_ls_extinction_method none
_refine_ls_goodness_of_fit_ref 1.081
_refine_ls_hydrogen_treatment mixed
_refine_ls_matrix_type full
_refine_ls_number_parameters 498
_refine_ls_number_reflns 10885
_refine_ls_number_restraints 0
_refine_ls_restrained_S_all 1.081
_refine_ls_R_factor_all 0.1473
_refine_ls_R_factor_gt 0.0834
_refine_ls_shift/su_max 0.003
_refine_ls_shift/su_mean 0.000
_refine_ls_structure_factor_coef Fsqd
_refine_ls_weighting_details 'calc w=1/[\s^2^(Fo^2^)+(0.1495P)^2^+0.2331P] where P=(Fo^2^+2Fc^2^)/3'
_refine_ls_weighting_scheme calc
_refine_ls_wR_factor_gt 0.2412
_refine_ls_wR_factor_ref 0.2775
_reflns_number_gt 5878
_reflns_number_total 10885
_reflns_threshold_expression >2sigma(I)
_cod_data_source_file b212103d.txt
_cod_data_source_block ml1_s
_cod_depositor_comments
;
The following automatic conversions were performed:
'_symmetry_cell_setting' value 'Triclinic' changed to 'triclinic'
according to '/home/saulius/struct/CIF-dictionaries/cif_core.dic'
dictionary named 'cif_core.dic' version 2.4.1 from
2010-06-29.

'_exptl_absorpt_correction_type' value 'Multi-scan' changed
to 'multi-scan' according to
'/home/saulius/struct/CIF-dictionaries/cif_core.dic' dictionary named
'cif_core.dic' version 2.4.1 from 2010-06-29.

Automatic conversion script
Id: cif_fix_enum 1527 2010-12-29 10:47:43Z saulius 
;
_cod_original_sg_symbol_H-M P-1
_cod_database_code 7104003

loop_
_symmetry_equiv_pos_as_xyz
'x, y, z'
'-x, -y, -z'

loop_
_atom_site_label
_atom_site_type_symbol
_atom_site_fract_x
_atom_site_fract_y
_atom_site_fract_z
_atom_site_U_iso_or_equiv
_atom_site_adp_type
_atom_site_occupancy
_atom_site_symmetry_multiplicity
_atom_site_calc_flag
_atom_site_refinement_flags
_atom_site_disorder_assembly
_atom_site_disorder_group
Si1 Si 0.15195(9) 0.13847(8) 0.91036(6) 0.0406(3) Uani 1 1 d . . .
Si2 Si -0.00832(10) 0.35836(10) 0.63658(7) 0.0544(3) Uani 1 1 d . . .
N1 N 0.3527(2) 0.2719(2) 0.83468(15) 0.0330(6) Uani 1 1 d . A .
N2 N 0.3957(2) 0.3044(2) 0.68255(14) 0.0304(5) Uani 1 1 d . A .
N3 N 0.1483(2) 0.2426(2) 0.63396(15) 0.0353(6) Uani 1 1 d . A .
N30 N 0.5687(3) -0.0091(3) 0.7306(2) 0.0521(8) Uani 1 1 d . . .
N31 N 0.7095(3) 0.1139(3) 0.7500(2) 0.0681(10) Uani 1 1 d . . .
N40 N 0.1976(3) 0.5933(2) 0.76098(19) 0.0467(7) Uani 1 1 d . . .
N41 N 0.4185(3) 0.5349(3) 0.8242(2) 0.0548(8) Uani 1 1 d . . .
C1 C 0.1979(3) 0.2031(3) 0.81879(18) 0.0353(7) Uani 1 1 d . A .
H1 H 0.1537 0.2044 0.7774 0.042 Uiso 1 1 calc R . .
C2 C 0.2772(3) 0.2502(2) 0.79231(17) 0.0304(6) Uani 1 1 d . . .
C3 C 0.3006(3) 0.2737(3) 0.70462(17) 0.0303(6) Uani 1 1 d . A .
C4 C 0.2465(3) 0.2714(3) 0.63818(18) 0.0316(7) Uani 1 1 d . . .
C5 C 0.3099(3) 0.3028(3) 0.57055(18) 0.0333(7) Uani 1 1 d . A .
C6 C 0.3994(3) 0.3226(3) 0.60050(18) 0.0339(7) Uani 1 1 d . . .
C7 C 0.4733(3) 0.3618(3) 0.5483(2) 0.0433(8) Uani 1 1 d . A .
H7 H 0.5307 0.3767 0.5681 0.041(9) Uiso 1 1 d R . .
C8 C 0.4588(4) 0.3772(3) 0.4692(2) 0.0495(9) Uani 1 1 d . . .
H8 H 0.5081 0.4024 0.4347 0.058(11) Uiso 1 1 d R A .
C9 C 0.3734(4) 0.3537(3) 0.4382(2) 0.0492(9) Uani 1 1 d . A .
H9 H 0.3652 0.3640 0.3840 0.070(13) Uiso 1 1 d R . .
C10 C 0.2987(3) 0.3166(3) 0.48819(19) 0.0411(8) Uani 1 1 d . . .
H10 H 0.2413 0.3017 0.4684 0.041(9) Uiso 1 1 d R A .
C11 C 0.3261(3) 0.2916(3) 0.91853(18) 0.0338(7) Uani 1 1 d . . .
C12 C 0.4253(3) 0.2443(3) 0.9623(2) 0.0436(8) Uani 1 1 d . A .
H12 H 0.5045 0.1935 0.9346 0.029(8) Uiso 1 1 d R . .
C13 C 0.4057(4) 0.2734(4) 1.0446(2) 0.0536(10) Uani 1 1 d . . .
H13 H 0.4729 0.2412 1.0719 0.054(11) Uiso 1 1 d R A .
C14 C 0.2885(4) 0.3490(4) 1.0864(2) 0.0554(10) Uani 1 1 d . A .
H14 H 0.2765 0.3676 1.1414 0.049(10) Uiso 1 1 d R . .
C15 C 0.1903(4) 0.3957(3) 1.0448(2) 0.0471(9) Uani 1 1 d . . .
H15 H 0.1110 0.4465 1.0725 0.050(10) Uiso 1 1 d R A .
C16 C 0.2066(3) 0.3674(3) 0.96241(19) 0.0378(7) Uani 1 1 d . A .
H16 H 0.1395 0.3997 0.9351 0.052(11) Uiso 1 1 d R . .
C17 C 0.1817(2) 0.1135(3) 0.6042(2) 0.0370(8) Uani 1 1 d . . .
C18 C 0.2907(4) 0.0468(3) 0.5582(2) 0.0525(9) Uani 1 1 d . A .
H18 H 0.3422 0.0789 0.5363 0.073(13) Uiso 1 1 d R . .
C19 C 0.3203(4) -0.0697(4) 0.5382(3) 0.0603(11) Uani 1 1 d . . .
H19 H 0.3930 -0.1177 0.5027 0.074(13) Uiso 1 1 d R A .
C20 C 0.2433(4) -0.1193(4) 0.5688(3) 0.0656(12) Uani 1 1 d . A .
H20 H 0.2646 -0.1994 0.5552 0.086(15) Uiso 1 1 d R . .
C21 C 0.1355(4) -0.0455(4) 0.6227(3) 0.0671(12) Uani 1 1 d . . .
H21 H 0.0841 -0.0777 0.6446 0.071(13) Uiso 1 1 d R A .
C22 C 0.1056(4) 0.0692(4) 0.6444(2) 0.0554(10) Uani 1 1 d . A .
H22 H 0.0329 0.1173 0.6799 0.052(10) Uiso 1 1 d R . .
C23 C 0.2586(4) 0.0733(4) 0.9866(2) 0.0591(11) Uani 1 1 d . . .
H23A H 0.3437 0.0234 0.9586 0.089 Uiso 1 1 calc R . .
H23B H 0.2336 0.0226 1.0225 0.089 Uiso 1 1 calc R . .
H23C H 0.2541 0.1400 1.0187 0.089 Uiso 1 1 calc R . .
C25 C -0.0049(4) 0.2455(4) 0.9670(3) 0.0659(12) Uani 1 1 d . . .
H25A H -0.0010 0.3117 0.9941 0.099 Uiso 1 1 calc R . .
H25B H -0.0321 0.2012 1.0074 0.099 Uiso 1 1 calc R . .
H25C H -0.0638 0.2798 0.9291 0.099 Uiso 1 1 calc R . .
C24 C 0.1369(5) 0.0078(4) 0.8715(3) 0.0642(12) Uani 1 1 d . . .
H24A H 0.0753 0.0380 0.8353 0.096 Uiso 1 1 calc R . .
H24B H 0.1105 -0.0302 0.9171 0.096 Uiso 1 1 calc R . .
H24C H 0.2172 -0.0527 0.8417 0.096 Uiso 1 1 calc R . .
C26 C -0.1101(5) 0.3814(5) 0.7370(3) 0.0777(14) Uani 1 1 d . . .
H26A H -0.1272 0.3125 0.7452 0.117 Uiso 1 1 calc R . .
H26B H -0.1883 0.4573 0.7380 0.117 Uiso 1 1 calc R . .
H26C H -0.0682 0.3866 0.7801 0.117 Uiso 1 1 calc R . .
C28 C -0.0150(4) 0.5061(4) 0.6169(3) 0.0751(13) Uani 1 1 d . . .
H28A H 0.0294 0.5224 0.6540 0.113 Uiso 1 1 calc R . .
H28B H -0.1017 0.5704 0.6252 0.113 Uiso 1 1 calc R . .
H28C H 0.0237 0.5050 0.5609 0.113 Uiso 1 1 calc R . .
C27 C -0.0739(4) 0.3193(4) 0.5559(3) 0.0740(13) Uani 1 1 d . . .
H27A H -0.0156 0.2980 0.5047 0.111 Uiso 1 1 calc R . .
H27B H -0.1529 0.3898 0.5490 0.111 Uiso 1 1 calc R . .
H27C H -0.0874 0.2497 0.5717 0.111 Uiso 1 1 calc R . .
C30 C 0.7024(4) -0.0666(4) 0.7024(3) 0.0844(16) Uani 1 1 d . . .
H30A H 0.7382 -0.1560 0.7070 0.101 Uiso 1 1 calc R . .
H30B H 0.7179 -0.0510 0.6445 0.101 Uiso 1 1 calc R . .
C31 C 0.7644(4) -0.0223(5) 0.7475(4) 0.0890(17) Uani 1 1 d . . .
H31A H 0.8529 -0.0592 0.7226 0.107 Uiso 1 1 calc R . .
H31B H 0.7600 -0.0492 0.8035 0.107 Uiso 1 1 calc R . .
C32 C 0.5083(5) -0.0277(4) 0.6683(3) 0.0760(14) Uani 1 1 d . . .
H32A H 0.5443 -0.1153 0.6551 0.114 Uiso 1 1 calc R . .
H32B H 0.5207 0.0134 0.6197 0.114 Uiso 1 1 calc R . .
H32C H 0.4194 0.0064 0.6886 0.114 Uiso 1 1 calc R . .
C33 C 0.5372(5) -0.0581(4) 0.8055(3) 0.0797(14) Uani 1 1 d . . .
H33A H 0.5678 -0.1459 0.7968 0.120 Uiso 1 1 calc R . .
H33B H 0.4470 -0.0170 0.8221 0.120 Uiso 1 1 calc R . .
H33C H 0.5755 -0.0444 0.8479 0.120 Uiso 1 1 calc R . .
C34 C 0.7387(4) 0.1622(6) 0.6732(3) 0.0872(16) Uani 1 1 d . . .
H34A H 0.7010 0.2513 0.6794 0.131 Uiso 1 1 calc R . .
H34B H 0.7059 0.1404 0.6308 0.131 Uiso 1 1 calc R . .
H34C H 0.8288 0.1271 0.6580 0.131 Uiso 1 1 calc R . .
C35 C 0.7577(5) 0.1482(6) 0.8120(3) 0.0887(16) Uani 1 1 d . . .
H35A H 0.7415 0.1140 0.8632 0.133 Uiso 1 1 calc R . .
H35B H 0.7170 0.2374 0.8190 0.133 Uiso 1 1 calc R . .
H35C H 0.8472 0.1164 0.7957 0.133 Uiso 1 1 calc R . .
C40 C 0.2150(4) 0.6892(3) 0.7979(3) 0.0666(15) Uani 0.455(8) 1 d P A 1
H40A H 0.2482 0.7262 0.7542 0.080 Uiso 0.455(8) 1 calc PR A 1
H40B H 0.1331 0.7542 0.8240 0.080 Uiso 0.455(8) 1 calc PR A 1
C41 C 0.2950(9) 0.6479(7) 0.8557(6) 0.053(3) Uani 0.455(8) 1 d P A 1
H41A H 0.2537 0.6280 0.9050 0.064 Uiso 0.455(8) 1 calc PR A 1
H41B H 0.3113 0.7142 0.8708 0.064 Uiso 0.455(8) 1 calc PR A 1
C40B C 0.2150(4) 0.6892(3) 0.7979(3) 0.0666(15) Uani 0.55 1 d P A 2
H40C H 0.1703 0.7668 0.7716 0.080 Uiso 0.545(8) 1 calc PR A 2
H40D H 0.1779 0.7021 0.8559 0.080 Uiso 0.545(8) 1 calc PR A 2
C41B C 0.3393(8) 0.6603(6) 0.7908(5) 0.060(3) Uani 0.545(8) 1 d P A 2
H41C H 0.3449 0.7243 0.8205 0.072 Uiso 0.545(8) 1 calc PR A 2
H41D H 0.3733 0.6598 0.7330 0.072 Uiso 0.545(8) 1 calc PR A 2
C42 C 0.0832(4) 0.5940(4) 0.8026(2) 0.0585(10) Uani 1 1 d . A .
H42A H 0.0111 0.6697 0.7922 0.088 Uiso 1 1 calc R . .
H42B H 0.0840 0.5891 0.8609 0.088 Uiso 1 1 calc R . .
H42C H 0.0787 0.5238 0.7823 0.088 Uiso 1 1 calc R . .
C43 C 0.1937(4) 0.6097(3) 0.6744(2) 0.0538(9) Uani 1 1 d . A .
H43A H 0.1199 0.6860 0.6671 0.081 Uiso 1 1 calc R . .
H43B H 0.1903 0.5410 0.6504 0.081 Uiso 1 1 calc R . .
H43C H 0.2681 0.6131 0.6478 0.081 Uiso 1 1 calc R . .
C44 C 0.4402(8) 0.5127(7) 0.9042(3) 0.133(3) Uani 1 1 d . A .
H44A H 0.5075 0.4294 0.9064 0.200 Uiso 1 1 calc R . .
H44B H 0.3648 0.5220 0.9391 0.200 Uiso 1 1 calc R . .
H44C H 0.4636 0.5711 0.9228 0.200 Uiso 1 1 calc R . .
C45 C 0.5247(7) 0.5314(7) 0.7748(3) 0.120(3) Uani 1 1 d . A .
H45A H 0.5999 0.4646 0.7903 0.180 Uiso 1 1 calc R . .
H45B H 0.5247 0.6090 0.7821 0.180 Uiso 1 1 calc R . .
H45C H 0.5227 0.5182 0.7179 0.180 Uiso 1 1 calc R . .
Li1 Li 0.5116(5) 0.1768(5) 0.7546(3) 0.0416(13) Uani 1 1 d . A .
Li2 Li 0.3532(5) 0.4229(5) 0.7767(3) 0.0351(11) Uani 1 1 d . A .

loop_
_atom_site_aniso_label
_atom_site_aniso_U_11
_atom_site_aniso_U_22
_atom_site_aniso_U_33
_atom_site_aniso_U_23
_atom_site_aniso_U_13
_atom_site_aniso_U_12
Si1 0.0522(6) 0.0347(5) 0.0363(5) 0.0032(4) 0.0054(4) -0.0258(4)
Si2 0.0390(6) 0.0506(6) 0.0675(7) -0.0061(5) -0.0109(5) -0.0154(5)
N1 0.0333(13) 0.0378(14) 0.0311(14) 0.0049(10) -0.0048(10) -0.0200(12)
N2 0.0316(13) 0.0312(13) 0.0309(13) 0.0010(10) 0.0006(10) -0.0188(11)
N3 0.0328(13) 0.0395(14) 0.0377(15) -0.0030(11) -0.0026(11) -0.0212(12)
N30 0.0466(17) 0.0383(16) 0.061(2) 0.0051(14) -0.0063(15) -0.0129(14)
N31 0.0381(17) 0.071(2) 0.093(3) 0.012(2) -0.0101(18) -0.0244(17)
N40 0.0473(17) 0.0349(15) 0.0583(19) -0.0037(13) -0.0177(14) -0.0169(13)
N41 0.0533(19) 0.0498(18) 0.073(2) -0.0027(16) -0.0221(16) -0.0298(16)
C1 0.0411(17) 0.0368(16) 0.0318(16) 0.0024(13) 0.0002(13) -0.0238(14)
C2 0.0326(15) 0.0254(14) 0.0306(15) 0.0022(11) -0.0004(12) -0.0133(12)
C3 0.0334(15) 0.0268(14) 0.0308(16) 0.0005(11) 0.0011(12) -0.0163(12)
C4 0.0334(15) 0.0333(15) 0.0313(16) 0.0018(12) -0.0017(12) -0.0196(13)
C5 0.0366(16) 0.0319(15) 0.0315(16) 0.0018(12) -0.0019(12) -0.0175(13)
C6 0.0392(16) 0.0292(15) 0.0326(16) 0.0008(12) 0.0014(13) -0.0180(13)
C7 0.0481(19) 0.0436(18) 0.0411(19) -0.0011(15) 0.0060(15) -0.0283(16)
C8 0.065(2) 0.047(2) 0.0374(19) 0.0019(15) 0.0106(17) -0.0338(19)
C9 0.064(2) 0.045(2) 0.0331(19) 0.0065(15) -0.0004(16) -0.0249(18)
C10 0.0470(19) 0.0416(18) 0.0331(17) 0.0022(14) -0.0064(14) -0.0200(16)
C11 0.0410(17) 0.0319(15) 0.0335(17) 0.0057(12) -0.0086(13) -0.0209(14)
C12 0.0416(18) 0.0462(19) 0.042(2) 0.0108(15) -0.0115(15) -0.0196(16)
C13 0.067(3) 0.059(2) 0.046(2) 0.0134(18) -0.0307(19) -0.034(2)
C14 0.081(3) 0.058(2) 0.034(2) 0.0029(17) -0.0143(19) -0.037(2)
C15 0.058(2) 0.0411(19) 0.0372(19) -0.0015(15) -0.0006(16) -0.0212(17)
C16 0.0418(18) 0.0344(16) 0.0340(17) 0.0030(13) -0.0054(14) -0.0162(14)
C17 0.0122(12) 0.0324(15) 0.060(2) 0.0317(14) -0.0047(12) -0.0081(11)
C18 0.063(2) 0.052(2) 0.059(2) 0.0120(18) -0.0209(19) -0.038(2)
C19 0.054(2) 0.052(2) 0.068(3) -0.0063(19) 0.004(2) -0.0229(19)
C20 0.062(3) 0.049(2) 0.088(3) -0.003(2) -0.004(2) -0.031(2)
C21 0.054(2) 0.054(2) 0.093(3) 0.009(2) 0.003(2) -0.031(2)
C22 0.042(2) 0.061(2) 0.063(3) -0.0056(19) 0.0020(18) -0.0275(19)
C23 0.079(3) 0.051(2) 0.049(2) 0.0226(18) -0.012(2) -0.033(2)
C25 0.067(3) 0.065(3) 0.059(3) -0.002(2) 0.021(2) -0.036(2)
C24 0.089(3) 0.055(2) 0.063(3) 0.0044(19) 0.001(2) -0.050(2)
C26 0.079(3) 0.101(4) 0.071(3) 0.002(3) -0.012(2) -0.058(3)
C28 0.068(3) 0.070(3) 0.093(4) -0.011(2) -0.036(3) -0.030(2)
C27 0.061(3) 0.062(3) 0.103(4) 0.003(2) -0.042(3) -0.024(2)
C30 0.046(2) 0.059(3) 0.111(4) -0.017(3) -0.001(3) 0.002(2)
C31 0.042(2) 0.074(3) 0.123(5) 0.012(3) -0.013(3) -0.006(2)
C32 0.086(3) 0.052(2) 0.084(3) -0.010(2) -0.019(3) -0.026(2)
C33 0.087(3) 0.060(3) 0.075(3) 0.020(2) -0.009(3) -0.024(3)
C34 0.048(3) 0.125(5) 0.081(4) 0.009(3) -0.005(2) -0.037(3)
C35 0.060(3) 0.117(4) 0.095(4) 0.032(3) -0.027(3) -0.044(3)
C40 0.069(3) 0.037(2) 0.094(4) -0.010(2) -0.028(2) -0.020(2)
C41 0.076(6) 0.040(4) 0.049(6) -0.004(4) -0.020(5) -0.029(4)
C40B 0.069(3) 0.037(2) 0.094(4) -0.010(2) -0.028(2) -0.020(2)
C41B 0.071(5) 0.041(4) 0.073(6) -0.003(4) -0.003(4) -0.034(4)
C42 0.059(2) 0.055(2) 0.055(2) 0.0057(18) -0.0095(19) -0.022(2)
C43 0.054(2) 0.049(2) 0.057(2) 0.0004(17) -0.0041(18) -0.0244(18)
C44 0.269(10) 0.175(7) 0.057(3) 0.003(4) -0.023(4) -0.189(7)
C45 0.168(7) 0.186(7) 0.085(4) -0.009(4) 0.002(4) -0.153(6)
Li1 0.037(3) 0.036(3) 0.047(3) 0.006(2) -0.007(2) -0.014(2)
Li2 0.037(3) 0.037(3) 0.037(3) 0.002(2) -0.006(2) -0.022(2)

loop_
_atom_type_symbol
_atom_type_description
_atom_type_scat_dispersion_real
_atom_type_scat_dispersion_imag
_atom_type_scat_source
C C 0.0033 0.0016 'International Tables Vol C Tables 4.2.6.8 and 6.1.1.4'
H H 0.0000 0.0000 'International Tables Vol C Tables 4.2.6.8 and 6.1.1.4'
Li Li -0.0003 0.0001 'International Tables Vol C Tables 4.2.6.8 and 6.1.1.4'
N N 0.0061 0.0033 'International Tables Vol C Tables 4.2.6.8 and 6.1.1.4'
Si Si 0.0817 0.0704 'International Tables Vol C Tables 4.2.6.8 and 6.1.1.4'

loop_
_geom_angle_atom_site_label_1
_geom_angle_atom_site_label_2
_geom_angle_atom_site_label_3
_geom_angle
_geom_angle_site_symmetry_1
_geom_angle_site_symmetry_3
_geom_angle_publ_flag
C1 Si1 C25 113.03(17) . . ?
C1 Si1 C24 104.77(16) . . ?
C25 Si1 C24 105.5(2) . . ?
C1 Si1 C23 119.58(17) . . ?
C25 Si1 C23 107.2(2) . . ?
C24 Si1 C23 105.7(2) . . ?
N3 Si2 C28 110.28(18) . . ?
N3 Si2 C26 114.0(2) . . ?
C28 Si2 C26 105.2(2) . . ?
N3 Si2 C27 108.85(17) . . ?
C28 Si2 C27 108.6(2) . . ?
C26 Si2 C27 109.7(2) . . ?
C2 N1 C11 121.6(2) . . ?
C2 N1 Li1 95.9(2) . . ?
C11 N1 Li1 133.7(3) . . ?
C2 N1 Li2 101.0(2) . . ?
C11 N1 Li2 111.5(2) . . ?
Li1 N1 Li2 83.3(2) . . ?
C6 N2 C3 104.8(2) . . ?
C6 N2 Li2 130.3(2) . . ?
C3 N2 Li2 98.8(2) . . ?
C6 N2 Li1 135.9(2) . . ?
C3 N2 Li1 93.9(2) . . ?
Li2 N2 Li1 83.8(2) . . ?
C4 N3 C17 119.1(2) . . ?
C4 N3 Si2 122.1(2) . . ?
C17 N3 Si2 116.83(18) . . ?
C33 N30 C30 112.3(4) . . ?
C33 N30 C32 108.8(4) . . ?
C30 N30 C32 109.5(4) . . ?
C33 N30 Li1 107.9(3) . . ?
C30 N30 Li1 105.7(3) . . ?
C32 N30 Li1 112.6(3) . . ?
C35 N31 C34 108.6(4) . . ?
C35 N31 C31 107.5(4) . . ?
C34 N31 C31 113.9(4) . . ?
C35 N31 Li1 122.9(3) . . ?
C34 N31 Li1 100.7(3) . . ?
C31 N31 Li1 103.2(3) . . ?
C43 N40 C42 110.1(3) . . ?
C43 N40 C40 111.1(3) . . ?
C42 N40 C40 110.5(3) . . ?
C43 N40 Li2 109.3(3) . . ?
C42 N40 Li2 109.2(3) . . ?
C40 N40 Li2 106.6(3) . . ?
C44 N41 C45 109.4(5) . . ?
C44 N41 C41 89.2(5) . . ?
C45 N41 C41 127.6(5) . . ?
C44 N41 C41B 126.4(5) . . ?
C45 N41 C41B 88.2(5) . . ?
C41 N41 C41B 45.0(4) . . ?
C44 N41 Li2 114.3(3) . . ?
C45 N41 Li2 113.9(3) . . ?
C41 N41 Li2 100.3(4) . . ?
C41B N41 Li2 102.1(4) . . ?
C2 C1 Si1 139.2(3) . . ?
C2 C1 H1 110.4 . . ?
Si1 C1 H1 110.4 . . ?
C1 C2 N1 129.3(3) . . ?
C1 C2 C3 120.2(3) . . ?
N1 C2 C3 110.2(2) . . ?
C1 C2 Li1 139.3(2) . . ?
N1 C2 Li1 51.59(19) . . ?
C3 C2 Li1 73.4(2) . . ?
C1 C2 Li2 156.2(2) . . ?
N1 C2 Li2 48.89(17) . . ?
C3 C2 Li2 70.31(19) . . ?
Li1 C2 Li2 62.16(18) . . ?
C4 C3 N2 111.6(2) . . ?
C4 C3 C2 133.1(3) . . ?
N2 C3 C2 115.2(3) . . ?
C4 C3 Li1 141.7(2) . . ?
N2 C3 Li1 53.34(19) . . ?
C2 C3 Li1 72.8(2) . . ?
C4 C3 Li2 138.7(2) . . ?
N2 C3 Li2 49.46(17) . . ?
C2 C3 Li2 77.3(2) . . ?
Li1 C3 Li2 63.37(18) . . ?
C3 C4 C5 106.0(3) . . ?
C3 C4 N3 129.7(3) . . ?
C5 C4 N3 124.3(3) . . ?
C10 C5 C6 120.2(3) . . ?
C10 C5 C4 133.6(3) . . ?
C6 C5 C4 106.2(3) . . ?
N2 C6 C7 128.9(3) . . ?
N2 C6 C5 111.3(2) . . ?
C7 C6 C5 119.7(3) . . ?
C8 C7 C6 118.9(3) . . ?
C8 C7 H7 121.1 . . ?
C6 C7 H7 119.9 . . ?
C7 C8 C9 121.7(3) . . ?
C7 C8 H8 118.9 . . ?
C9 C8 H8 119.4 . . ?
C10 C9 C8 120.6(3) . . ?
C10 C9 H9 118.8 . . ?
C8 C9 H9 120.6 . . ?
C9 C10 C5 118.7(3) . . ?
C9 C10 H10 121.2 . . ?
C5 C10 H10 120.1 . . ?
N1 C11 C12 118.5(3) . . ?
N1 C11 C16 124.2(3) . . ?
C12 C11 C16 116.9(3) . . ?
C13 C12 C11 121.1(3) . . ?
C13 C12 H12 120.7 . . ?
C11 C12 H12 118.2 . . ?
C14 C13 C12 121.3(4) . . ?
C14 C13 H13 119.4 . . ?
C12 C13 H13 119.3 . . ?
C15 C14 C13 118.5(3) . . ?
C15 C14 H14 120.9 . . ?
C13 C14 H14 120.6 . . ?
C14 C15 C16 121.6(3) . . ?
C14 C15 H15 119.1 . . ?
C16 C15 H15 119.3 . . ?
C15 C16 C11 120.6(3) . . ?
C15 C16 H16 120.7 . . ?
C11 C16 H16 118.7 . . ?
C18 C17 C22 125.4(3) . . ?
C18 C17 N3 118.6(3) . . ?
C22 C17 N3 114.2(3) . . ?
C17 C18 C19 116.7(4) . . ?
C17 C18 H18 122.5 . . ?
C19 C18 H18 120.5 . . ?
C18 C19 C20 121.7(4) . . ?
C18 C19 H19 119.5 . . ?
C20 C19 H19 118.8 . . ?
C19 C20 C21 117.5(4) . . ?
C19 C20 H20 121.2 . . ?
C21 C20 H20 121.3 . . ?
C22 C21 C20 121.7(4) . . ?
C22 C21 H21 119.6 . . ?
C20 C21 H21 118.7 . . ?
C21 C22 C17 115.9(4) . . ?
C21 C22 H22 120.5 . . ?
C17 C22 H22 123.3 . . ?
Si1 C23 H23A 109.5 . . ?
Si1 C23 H23B 109.5 . . ?
H23A C23 H23B 109.5 . . ?
Si1 C23 H23C 109.5 . . ?
H23A C23 H23C 109.5 . . ?
H23B C23 H23C 109.5 . . ?
Si1 C25 H25A 109.5 . . ?
Si1 C25 H25B 109.5 . . ?
H25A C25 H25B 109.5 . . ?
Si1 C25 H25C 109.5 . . ?
H25A C25 H25C 109.5 . . ?
H25B C25 H25C 109.5 . . ?
Si1 C24 H24A 109.5 . . ?
Si1 C24 H24B 109.5 . . ?
H24A C24 H24B 109.5 . . ?
Si1 C24 H24C 109.5 . . ?
H24A C24 H24C 109.5 . . ?
H24B C24 H24C 109.5 . . ?
Si2 C26 H26A 109.5 . . ?
Si2 C26 H26B 109.5 . . ?
H26A C26 H26B 109.5 . . ?
Si2 C26 H26C 109.5 . . ?
H26A C26 H26C 109.5 . . ?
H26B C26 H26C 109.5 . . ?
Si2 C28 H28A 109.5 . . ?
Si2 C28 H28B 109.5 . . ?
H28A C28 H28B 109.5 . . ?
Si2 C28 H28C 109.5 . . ?
H28A C28 H28C 109.5 . . ?
H28B C28 H28C 109.5 . . ?
Si2 C27 H27A 109.5 . . ?
Si2 C27 H27B 109.5 . . ?
H27A C27 H27B 109.5 . . ?
Si2 C27 H27C 109.5 . . ?
H27A C27 H27C 109.5 . . ?
H27B C27 H27C 109.5 . . ?
C31 C30 N30 112.9(4) . . ?
C31 C30 H30A 109.0 . . ?
N30 C30 H30A 109.0 . . ?
C31 C30 H30B 109.0 . . ?
N30 C30 H30B 109.0 . . ?
H30A C30 H30B 107.8 . . ?
C30 C31 N31 113.1(4) . . ?
C30 C31 H31A 109.0 . . ?
N31 C31 H31A 109.0 . . ?
C30 C31 H31B 109.0 . . ?
N31 C31 H31B 109.0 . . ?
H31A C31 H31B 107.8 . . ?
N30 C32 H32A 109.5 . . ?
N30 C32 H32B 109.5 . . ?
H32A C32 H32B 109.5 . . ?
N30 C32 H32C 109.5 . . ?
H32A C32 H32C 109.5 . . ?
H32B C32 H32C 109.5 . . ?
N30 C33 H33A 109.5 . . ?
N30 C33 H33B 109.5 . . ?
H33A C33 H33B 109.5 . . ?
N30 C33 H33C 109.5 . . ?
H33A C33 H33C 109.5 . . ?
H33B C33 H33C 109.5 . . ?
N31 C34 H34A 109.5 . . ?
N31 C34 H34B 109.5 . . ?
H34A C34 H34B 109.5 . . ?
N31 C34 H34C 109.5 . . ?
H34A C34 H34C 109.5 . . ?
H34B C34 H34C 109.5 . . ?
N31 C35 H35A 109.5 . . ?
N31 C35 H35B 109.5 . . ?
H35A C35 H35B 109.5 . . ?
N31 C35 H35C 109.5 . . ?
H35A C35 H35C 109.5 . . ?
H35B C35 H35C 109.5 . . ?
C41 C40 N40 114.7(4) . . ?
C41 C40 H40A 108.6 . . ?
N40 C40 H40A 108.6 . . ?
C41 C40 H40B 108.6 . . ?
N40 C40 H40B 108.6 . . ?
H40A C40 H40B 107.6 . . ?
C40 C41 N41 112.3(6) . . ?
C40 C41 H41A 109.1 . . ?
N41 C41 H41A 109.1 . . ?
C40 C41 H41B 109.1 . . ?
N41 C41 H41B 109.1 . . ?
H41A C41 H41B 107.9 . . ?
N41 C41B H41C 109.1 . . ?
N41 C41B H41D 109.1 . . ?
H41C C41B H41D 107.9 . . ?
N40 C42 H42A 109.5 . . ?
N40 C42 H42B 109.5 . . ?
H42A C42 H42B 109.5 . . ?
N40 C42 H42C 109.5 . . ?
H42A C42 H42C 109.5 . . ?
H42B C42 H42C 109.5 . . ?
N40 C43 H43A 109.5 . . ?
N40 C43 H43B 109.5 . . ?
H43A C43 H43B 109.5 . . ?
N40 C43 H43C 109.5 . . ?
H43A C43 H43C 109.5 . . ?
H43B C43 H43C 109.5 . . ?
N41 C44 H44A 109.5 . . ?
N41 C44 H44B 109.5 . . ?
H44A C44 H44B 109.5 . . ?
N41 C44 H44C 109.5 . . ?
H44A C44 H44C 109.5 . . ?
H44B C44 H44C 109.5 . . ?
N41 C45 H45A 109.5 . . ?
N41 C45 H45B 109.5 . . ?
H45A C45 H45B 109.5 . . ?
N41 C45 H45C 109.5 . . ?
H45A C45 H45C 109.5 . . ?
H45B C45 H45C 109.5 . . ?
N1 Li1 N2 77.7(2) . . ?
N1 Li1 N30 116.9(3) . . ?
N2 Li1 N30 118.2(3) . . ?
N1 Li1 N31 136.9(3) . . ?
N2 Li1 N31 127.1(3) . . ?
N30 Li1 N31 84.3(2) . . ?
N1 Li1 C2 32.48(13) . . ?
N2 Li1 C2 62.39(17) . . ?
N30 Li1 C2 97.5(2) . . ?
N31 Li1 C2 168.0(3) . . ?
N1 Li1 C3 60.38(17) . . ?
N2 Li1 C3 32.73(12) . . ?
N30 Li1 C3 99.5(2) . . ?
N31 Li1 C3 157.8(3) . . ?
C2 Li1 C3 33.73(11) . . ?
N1 Li1 Li2 49.30(17) . . ?
N2 Li1 Li2 47.21(17) . . ?
N30 Li1 Li2 157.7(3) . . ?
N31 Li1 Li2 117.8(3) . . ?
C2 Li1 Li2 61.56(17) . . ?
C3 Li1 Li2 59.11(17) . . ?
N2 Li2 N1 77.6(2) . . ?
N2 Li2 N40 109.9(3) . . ?
N1 Li2 N40 127.9(3) . . ?
N2 Li2 N41 140.7(3) . . ?
N1 Li2 N41 123.3(3) . . ?
N40 Li2 N41 84.1(2) . . ?
N2 Li2 C3 31.77(12) . . ?
N1 Li2 C3 58.96(15) . . ?
N40 Li2 C3 99.9(2) . . ?
N41 Li2 C3 172.4(3) . . ?
N2 Li2 C2 59.96(15) . . ?
N1 Li2 C2 30.08(12) . . ?
N40 Li2 C2 107.9(2) . . ?
N41 Li2 C2 152.0(3) . . ?
C3 Li2 C2 32.43(10) . . ?
N2 Li2 Li1 48.98(18) . . ?
N1 Li2 Li1 47.39(17) . . ?
N40 Li2 Li1 157.0(3) . . ?
N41 Li2 Li1 117.8(3) . . ?
C3 Li2 Li1 57.52(17) . . ?
C2 Li2 Li1 56.28(17) . . ?

loop_
_geom_bond_atom_site_label_1
_geom_bond_atom_site_label_2
_geom_bond_distance
_geom_bond_site_symmetry_2
_geom_bond_publ_flag
Si1 C1 1.846(3) . ?
Si1 C25 1.868(4) . ?
Si1 C24 1.875(4) . ?
Si1 C23 1.876(4) . ?
Si2 N3 1.785(3) . ?
Si2 C28 1.827(5) . ?
Si2 C26 1.874(5) . ?
Si2 C27 1.877(4) . ?
N1 C2 1.392(4) . ?
N1 C11 1.393(4) . ?
N1 Li1 2.032(6) . ?
N1 Li2 2.093(6) . ?
N2 C6 1.384(4) . ?
N2 C3 1.402(4) . ?
N2 Li2 2.024(6) . ?
N2 Li1 2.081(6) . ?
N3 C4 1.441(4) . ?
N3 C17 1.537(4) . ?
N30 C33 1.456(5) . ?
N30 C30 1.462(5) . ?
N30 C32 1.466(6) . ?
N30 Li1 2.108(6) . ?
N31 C35 1.450(6) . ?
N31 C34 1.470(6) . ?
N31 C31 1.498(6) . ?
N31 Li1 2.190(6) . ?
N40 C43 1.465(5) . ?
N40 C42 1.477(5) . ?
N40 C40 1.483(5) . ?
N40 Li2 2.133(6) . ?
N41 C44 1.404(6) . ?
N41 C45 1.424(6) . ?
N41 C41 1.533(9) . ?
N41 C41B 1.545(8) . ?
N41 Li2 2.148(6) . ?
C1 C2 1.381(4) . ?
C1 H1 0.9500 . ?
C2 C3 1.499(4) . ?
C2 Li1 2.579(6) . ?
C2 Li2 2.727(6) . ?
C3 C4 1.401(4) . ?
C3 Li1 2.588(6) . ?
C3 Li2 2.632(6) . ?
C4 C5 1.427(4) . ?
C5 C10 1.408(4) . ?
C5 C6 1.418(4) . ?
C6 C7 1.410(4) . ?
C7 C8 1.364(5) . ?
C7 H7 0.9301 . ?
C8 C9 1.405(6) . ?
C8 H8 0.9300 . ?
C9 C10 1.382(5) . ?
C9 H9 0.9300 . ?
C10 H10 0.9299 . ?
C11 C12 1.409(5) . ?
C11 C16 1.413(4) . ?
C12 C13 1.391(5) . ?
C12 H12 0.9298 . ?
C13 C14 1.382(6) . ?
C13 H13 0.9300 . ?
C14 C15 1.377(6) . ?
C14 H14 0.9299 . ?
C15 C16 1.396(5) . ?
C15 H15 0.9299 . ?
C16 H16 0.9299 . ?
C17 C18 1.325(5) . ?
C17 C22 1.387(4) . ?
C18 C19 1.356(5) . ?
C18 H18 0.9292 . ?
C19 C20 1.395(6) . ?
C19 H19 0.9294 . ?
C20 C21 1.396(6) . ?
C20 H20 0.9300 . ?
C21 C22 1.343(6) . ?
C21 H21 0.9293 . ?
C22 H22 0.9293 . ?
C23 H23A 0.9800 . ?
C23 H23B 0.9800 . ?
C23 H23C 0.9800 . ?
C25 H25A 0.9800 . ?
C25 H25B 0.9800 . ?
C25 H25C 0.9800 . ?
C24 H24A 0.9800 . ?
C24 H24B 0.9800 . ?
C24 H24C 0.9800 . ?
C26 H26A 0.9800 . ?
C26 H26B 0.9800 . ?
C26 H26C 0.9800 . ?
C28 H28A 0.9800 . ?
C28 H28B 0.9800 . ?
C28 H28C 0.9800 . ?
C27 H27A 0.9800 . ?
C27 H27B 0.9800 . ?
C27 H27C 0.9800 . ?
C30 C31 1.449(7) . ?
C30 H30A 0.9900 . ?
C30 H30B 0.9900 . ?
C31 H31A 0.9900 . ?
C31 H31B 0.9900 . ?
C32 H32A 0.9800 . ?
C32 H32B 0.9800 . ?
C32 H32C 0.9800 . ?
C33 H33A 0.9800 . ?
C33 H33B 0.9800 . ?
C33 H33C 0.9800 . ?
C34 H34A 0.9800 . ?
C34 H34B 0.9800 . ?
C34 H34C 0.9800 . ?
C35 H35A 0.9800 . ?
C35 H35B 0.9800 . ?
C35 H35C 0.9800 . ?
C40 C41 1.412(9) . ?
C40 H40A 0.9900 . ?
C40 H40B 0.9900 . ?
C41 H41A 0.9900 . ?
C41 H41B 0.9900 . ?
C41B H41C 0.9900 . ?
C41B H41D 0.9900 . ?
C42 H42A 0.9800 . ?
C42 H42B 0.9800 . ?
C42 H42C 0.9800 . ?
C43 H43A 0.9800 . ?
C43 H43B 0.9800 . ?
C43 H43C 0.9800 . ?
C44 H44A 0.9800 . ?
C44 H44B 0.9800 . ?
C44 H44C 0.9800 . ?
C45 H45A 0.9800 . ?
C45 H45B 0.9800 . ?
C45 H45C 0.9800 . ?
Li1 Li2 2.742(7) . ?

loop_
_geom_torsion_atom_site_label_1
_geom_torsion_atom_site_label_2
_geom_torsion_atom_site_label_3
_geom_torsion_atom_site_label_4
_geom_torsion
_geom_torsion_site_symmetry_1
_geom_torsion_site_symmetry_2
_geom_torsion_site_symmetry_3
_geom_torsion_site_symmetry_4
_geom_torsion_publ_flag
C28 Si2 N3 C4 15.6(3) . . . . ?
C26 Si2 N3 C4 -102.5(3) . . . . ?
C27 Si2 N3 C4 134.7(3) . . . . ?
C28 Si2 N3 C17 -148.2(2) . . . . ?
C26 Si2 N3 C17 93.7(3) . . . . ?
C27 Si2 N3 C17 -29.1(3) . . . . ?
C25 Si1 C1 C2 105.9(4) . . . . ?
C24 Si1 C1 C2 -139.8(4) . . . . ?
C23 Si1 C1 C2 -21.7(4) . . . . ?
Si1 C1 C2 N1 -4.3(6) . . . . ?
Si1 C1 C2 C3 169.3(3) . . . . ?
Si1 C1 C2 Li1 69.4(5) . . . . ?
Si1 C1 C2 Li2 -79.9(7) . . . . ?
C11 N1 C2 C1 -24.8(5) . . . . ?
Li1 N1 C2 C1 126.9(3) . . . . ?
Li2 N1 C2 C1 -148.8(3) . . . . ?
C11 N1 C2 C3 161.1(2) . . . . ?
Li1 N1 C2 C3 -47.2(3) . . . . ?
Li2 N1 C2 C3 37.1(3) . . . . ?
C11 N1 C2 Li1 -151.7(3) . . . . ?
Li2 N1 C2 Li1 84.3(2) . . . . ?
C11 N1 C2 Li2 124.0(3) . . . . ?
Li1 N1 C2 Li2 -84.3(2) . . . . ?
C6 N2 C3 C4 0.6(3) . . . . ?
Li2 N2 C3 C4 136.5(3) . . . . ?
Li1 N2 C3 C4 -139.2(3) . . . . ?
C6 N2 C3 C2 -179.5(2) . . . . ?
Li2 N2 C3 C2 -43.6(3) . . . . ?
Li1 N2 C3 C2 40.7(3) . . . . ?
C6 N2 C3 Li1 139.8(3) . . . . ?
Li2 N2 C3 Li1 -84.3(2) . . . . ?
C6 N2 C3 Li2 -135.9(3) . . . . ?
Li1 N2 C3 Li2 84.3(2) . . . . ?
C1 C2 C3 C4 8.8(5) . . . . ?
N1 C2 C3 C4 -176.4(3) . . . . ?
Li1 C2 C3 C4 146.7(4) . . . . ?
Li2 C2 C3 C4 -147.6(4) . . . . ?
C1 C2 C3 N2 -171.1(3) . . . . ?
N1 C2 C3 N2 3.7(3) . . . . ?
Li1 C2 C3 N2 -33.2(2) . . . . ?
Li2 C2 C3 N2 32.5(2) . . . . ?
C1 C2 C3 Li1 -137.9(3) . . . . ?
N1 C2 C3 Li1 36.9(2) . . . . ?
Li2 C2 C3 Li1 65.73(18) . . . . ?
C1 C2 C3 Li2 156.4(3) . . . . ?
N1 C2 C3 Li2 -28.9(2) . . . . ?
Li1 C2 C3 Li2 -65.73(18) . . . . ?
N2 C3 C4 C5 -0.3(3) . . . . ?
C2 C3 C4 C5 179.8(3) . . . . ?
Li1 C3 C4 C5 -58.1(4) . . . . ?
Li2 C3 C4 C5 52.2(4) . . . . ?
N2 C3 C4 N3 178.9(3) . . . . ?
C2 C3 C4 N3 -1.0(5) . . . . ?
Li1 C3 C4 N3 121.2(4) . . . . ?
Li2 C3 C4 N3 -128.5(3) . . . . ?
C17 N3 C4 C3 -98.2(4) . . . . ?
Si2 N3 C4 C3 98.3(3) . . . . ?
C17 N3 C4 C5 81.0(4) . . . . ?
Si2 N3 C4 C5 -82.5(3) . . . . ?
C3 C4 C5 C10 -179.6(3) . . . . ?
N3 C4 C5 C10 1.0(5) . . . . ?
C3 C4 C5 C6 0.0(3) . . . . ?
N3 C4 C5 C6 -179.4(3) . . . . ?
C3 N2 C6 C7 176.2(3) . . . . ?
Li2 N2 C6 C7 60.6(5) . . . . ?
Li1 N2 C6 C7 -71.8(5) . . . . ?
C3 N2 C6 C5 -0.6(3) . . . . ?
Li2 N2 C6 C5 -116.2(3) . . . . ?
Li1 N2 C6 C5 111.5(4) . . . . ?
C10 C5 C6 N2 -179.9(3) . . . . ?
C4 C5 C6 N2 0.4(3) . . . . ?
C10 C5 C6 C7 3.0(4) . . . . ?
C4 C5 C6 C7 -176.7(3) . . . . ?
N2 C6 C7 C8 -178.0(3) . . . . ?
C5 C6 C7 C8 -1.5(5) . . . . ?
C6 C7 C8 C9 -0.7(5) . . . . ?
C7 C8 C9 C10 1.5(5) . . . . ?
C8 C9 C10 C5 0.1(5) . . . . ?
C6 C5 C10 C9 -2.2(5) . . . . ?
C4 C5 C10 C9 177.3(3) . . . . ?
C2 N1 C11 C12 143.3(3) . . . . ?
Li1 N1 C11 C12 4.0(5) . . . . ?
Li2 N1 C11 C12 -97.7(3) . . . . ?
C2 N1 C11 C16 -43.9(4) . . . . ?
Li1 N1 C11 C16 176.8(3) . . . . ?
Li2 N1 C11 C16 75.1(4) . . . . ?
N1 C11 C12 C13 172.2(3) . . . . ?
C16 C11 C12 C13 -1.2(5) . . . . ?
C11 C12 C13 C14 0.3(6) . . . . ?
C12 C13 C14 C15 0.0(6) . . . . ?
C13 C14 C15 C16 0.6(6) . . . . ?
C14 C15 C16 C11 -1.5(5) . . . . ?
N1 C11 C16 C15 -171.2(3) . . . . ?
C12 C11 C16 C15 1.7(4) . . . . ?
C4 N3 C17 C18 -22.9(4) . . . . ?
Si2 N3 C17 C18 141.5(3) . . . . ?
C4 N3 C17 C22 142.5(3) . . . . ?
Si2 N3 C17 C22 -53.1(4) . . . . ?
C22 C17 C18 C19 11.7(6) . . . . ?
N3 C17 C18 C19 175.2(3) . . . . ?
C17 C18 C19 C20 -4.0(6) . . . . ?
C18 C19 C20 C21 -1.6(7) . . . . ?
C19 C20 C21 C22 0.4(7) . . . . ?
C20 C21 C22 C17 6.1(7) . . . . ?
C18 C17 C22 C21 -12.8(6) . . . . ?
N3 C17 C22 C21 -177.0(3) . . . . ?
C33 N30 C30 C31 -76.8(5) . . . . ?
C32 N30 C30 C31 162.2(5) . . . . ?
Li1 N30 C30 C31 40.6(5) . . . . ?
N30 C30 C31 N31 -53.9(6) . . . . ?
C35 N31 C31 C30 166.1(4) . . . . ?
C34 N31 C31 C30 -73.4(5) . . . . ?
Li1 N31 C31 C30 34.8(5) . . . . ?
C43 N40 C40 C41 -140.7(6) . . . . ?
C42 N40 C40 C41 96.8(6) . . . . ?
Li2 N40 C40 C41 -21.7(6) . . . . ?
N40 C40 C41 N41 50.2(8) . . . . ?
C44 N41 C41 C40 -163.3(7) . . . . ?
C45 N41 C41 C40 82.6(8) . . . . ?
C41B N41 C41 C40 48.2(6) . . . . ?
Li2 N41 C41 C40 -48.7(7) . . . . ?
C2 N1 Li1 N2 57.3(2) . . . . ?
C11 N1 Li1 N2 -156.7(3) . . . . ?
Li2 N1 Li1 N2 -43.2(2) . . . . ?
C2 N1 Li1 N30 -58.3(3) . . . . ?
C11 N1 Li1 N30 87.8(4) . . . . ?
Li2 N1 Li1 N30 -158.7(3) . . . . ?
C2 N1 Li1 N31 -170.6(4) . . . . ?
C11 N1 Li1 N31 -24.6(6) . . . . ?
Li2 N1 Li1 N31 88.9(4) . . . . ?
C11 N1 Li1 C2 146.0(4) . . . . ?
Li2 N1 Li1 C2 -100.5(2) . . . . ?
C2 N1 Li1 C3 27.32(17) . . . . ?
C11 N1 Li1 C3 173.4(3) . . . . ?
Li2 N1 Li1 C3 -73.14(18) . . . . ?
C2 N1 Li1 Li2 100.5(2) . . . . ?
C11 N1 Li1 Li2 -113.5(4) . . . . ?
C6 N2 Li1 N1 -169.6(3) . . . . ?
C3 N2 Li1 N1 -53.4(2) . . . . ?
Li2 N2 Li1 N1 45.0(2) . . . . ?
C6 N2 Li1 N30 -55.4(5) . . . . ?
C3 N2 Li1 N30 60.7(3) . . . . ?
Li2 N2 Li1 N30 159.1(3) . . . . ?
C6 N2 Li1 N31 49.9(6) . . . . ?
C3 N2 Li1 N31 166.0(4) . . . . ?
Li2 N2 Li1 N31 -95.6(4) . . . . ?
C6 N2 Li1 C2 -138.9(3) . . . . ?
C3 N2 Li1 C2 -22.77(17) . . . . ?
Li2 N2 Li1 C2 75.63(18) . . . . ?
C6 N2 Li1 C3 -116.1(4) . . . . ?
Li2 N2 Li1 C3 98.4(2) . . . . ?
C6 N2 Li1 Li2 145.5(4) . . . . ?
C3 N2 Li1 Li2 -98.4(2) . . . . ?
C33 N30 Li1 N1 -35.8(4) . . . . ?
C30 N30 Li1 N1 -156.2(4) . . . . ?
C32 N30 Li1 N1 84.3(4) . . . . ?
C33 N30 Li1 N2 -125.8(4) . . . . ?
C30 N30 Li1 N2 113.8(4) . . . . ?
C32 N30 Li1 N2 -5.7(5) . . . . ?
C33 N30 Li1 N31 104.8(3) . . . . ?
C30 N30 Li1 N31 -15.6(4) . . . . ?
C32 N30 Li1 N31 -135.1(3) . . . . ?
C33 N30 Li1 C2 -63.2(3) . . . . ?
C30 N30 Li1 C2 176.4(3) . . . . ?
C32 N30 Li1 C2 56.9(4) . . . . ?
C33 N30 Li1 C3 -97.3(3) . . . . ?
C30 N30 Li1 C3 142.4(3) . . . . ?
C32 N30 Li1 C3 22.8(4) . . . . ?
C33 N30 Li1 Li2 -82.3(9) . . . . ?
C30 N30 Li1 Li2 157.4(8) . . . . ?
C32 N30 Li1 Li2 37.8(9) . . . . ?
C35 N31 Li1 N1 -6.8(7) . . . . ?
C34 N31 Li1 N1 -127.5(5) . . . . ?
C31 N31 Li1 N1 114.6(5) . . . . ?
C35 N31 Li1 N2 107.8(5) . . . . ?
C34 N31 Li1 N2 -12.9(5) . . . . ?
C31 N31 Li1 N2 -130.8(4) . . . . ?
C35 N31 Li1 N30 -130.9(4) . . . . ?
C34 N31 Li1 N30 108.4(3) . . . . ?
C31 N31 Li1 N30 -9.5(4) . . . . ?
C35 N31 Li1 C2 -31.6(16) . . . . ?
C34 N31 Li1 C2 -152.3(13) . . . . ?
C31 N31 Li1 C2 89.8(14) . . . . ?
C35 N31 Li1 C3 128.0(8) . . . . ?
C34 N31 Li1 C3 7.3(9) . . . . ?
C31 N31 Li1 C3 -110.6(8) . . . . ?
C35 N31 Li1 Li2 52.2(5) . . . . ?
C34 N31 Li1 Li2 -68.5(4) . . . . ?
C31 N31 Li1 Li2 173.5(4) . . . . ?
C1 C2 Li1 N1 -108.6(4) . . . . ?
C3 C2 Li1 N1 134.1(3) . . . . ?
Li2 C2 Li1 N1 58.0(2) . . . . ?
C1 C2 Li1 N2 139.5(4) . . . . ?
N1 C2 Li1 N2 -111.9(3) . . . . ?
C3 C2 Li1 N2 22.14(17) . . . . ?
Li2 C2 Li1 N2 -53.94(17) . . . . ?
C1 C2 Li1 N30 21.5(5) . . . . ?
N1 C2 Li1 N30 130.1(3) . . . . ?
C3 C2 Li1 N30 -95.8(3) . . . . ?
Li2 C2 Li1 N30 -171.9(3) . . . . ?
C1 C2 Li1 N31 -76.3(15) . . . . ?
N1 C2 Li1 N31 32.3(13) . . . . ?
C3 C2 Li1 N31 166.3(14) . . . . ?
Li2 C2 Li1 N31 90.2(14) . . . . ?
C1 C2 Li1 C3 117.3(4) . . . . ?
N1 C2 Li1 C3 -134.1(3) . . . . ?
Li2 C2 Li1 C3 -76.1(2) . . . . ?
C1 C2 Li1 Li2 -166.6(4) . . . . ?
N1 C2 Li1 Li2 -58.0(2) . . . . ?
C3 C2 Li1 Li2 76.1(2) . . . . ?
C4 C3 Li1 N1 -166.1(4) . . . . ?
N2 C3 Li1 N1 115.5(3) . . . . ?
C2 C3 Li1 N1 -26.35(17) . . . . ?
Li2 C3 Li1 N1 57.73(18) . . . . ?
C4 C3 Li1 N2 78.4(4) . . . . ?
C2 C3 Li1 N2 -141.9(3) . . . . ?
Li2 C3 Li1 N2 -57.8(2) . . . . ?
C4 C3 Li1 N30 -50.3(4) . . . . ?
N2 C3 Li1 N30 -128.8(3) . . . . ?
C2 C3 Li1 N30 89.4(2) . . . . ?
Li2 C3 Li1 N30 173.4(3) . . . . ?
C4 C3 Li1 N31 47.8(10) . . . . ?
N2 C3 Li1 N31 -30.6(7) . . . . ?
C2 C3 Li1 N31 -172.5(8) . . . . ?
Li2 C3 Li1 N31 -88.4(8) . . . . ?
C4 C3 Li1 C2 -139.7(4) . . . . ?
N2 C3 Li1 C2 141.9(3) . . . . ?
Li2 C3 Li1 C2 84.1(2) . . . . ?
C4 C3 Li1 Li2 136.2(4) . . . . ?
N2 C3 Li1 Li2 57.8(2) . . . . ?
C2 C3 Li1 Li2 -84.1(2) . . . . ?
C6 N2 Li2 N1 167.8(3) . . . . ?
C3 N2 Li2 N1 49.7(2) . . . . ?
Li1 N2 Li2 N1 -43.3(2) . . . . ?
C6 N2 Li2 N40 41.7(4) . . . . ?
C3 N2 Li2 N40 -76.4(3) . . . . ?
Li1 N2 Li2 N40 -169.4(3) . . . . ?
C6 N2 Li2 N41 -63.9(6) . . . . ?
C3 N2 Li2 N41 178.0(4) . . . . ?
Li1 N2 Li2 N41 84.9(5) . . . . ?
C6 N2 Li2 C3 118.1(4) . . . . ?
Li1 N2 Li2 C3 -93.0(2) . . . . ?
C6 N2 Li2 C2 141.4(3) . . . . ?
C3 N2 Li2 C2 23.34(17) . . . . ?
Li1 N2 Li2 C2 -69.70(18) . . . . ?
C6 N2 Li2 Li1 -148.9(3) . . . . ?
C3 N2 Li2 Li1 93.0(2) . . . . ?
C2 N1 Li2 N2 -50.0(2) . . . . ?
C11 N1 Li2 N2 179.3(2) . . . . ?
Li1 N1 Li2 N2 44.7(2) . . . . ?
C2 N1 Li2 N40 55.6(4) . . . . ?
C11 N1 Li2 N40 -75.0(4) . . . . ?
Li1 N1 Li2 N40 150.4(4) . . . . ?
C2 N1 Li2 N41 166.4(3) . . . . ?
C11 N1 Li2 N41 35.8(4) . . . . ?
Li1 N1 Li2 N41 -98.8(3) . . . . ?
C2 N1 Li2 C3 -22.10(17) . . . . ?
C11 N1 Li2 C3 -152.7(2) . . . . ?
Li1 N1 Li2 C3 72.7(2) . . . . ?
C11 N1 Li2 C2 -130.6(3) . . . . ?
Li1 N1 Li2 C2 94.8(2) . . . . ?
C2 N1 Li2 Li1 -94.8(2) . . . . ?
C11 N1 Li2 Li1 134.6(3) . . . . ?
C43 N40 Li2 N2 -27.5(3) . . . . ?
C42 N40 Li2 N2 92.9(3) . . . . ?
C40 N40 Li2 N2 -147.7(3) . . . . ?
C43 N40 Li2 N1 -117.0(4) . . . . ?
C42 N40 Li2 N1 3.4(4) . . . . ?
C40 N40 Li2 N1 122.8(4) . . . . ?
C43 N40 Li2 N41 114.7(3) . . . . ?
C42 N40 Li2 N41 -124.8(3) . . . . ?
C40 N40 Li2 N41 -5.4(3) . . . . ?
C43 N40 Li2 C3 -58.8(3) . . . . ?
C42 N40 Li2 C3 61.6(3) . . . . ?
C40 N40 Li2 C3 -179.0(3) . . . . ?
C43 N40 Li2 C2 -91.3(3) . . . . ?
C42 N40 Li2 C2 29.2(3) . . . . ?
C40 N40 Li2 C2 148.6(3) . . . . ?
C43 N40 Li2 Li1 -48.4(8) . . . . ?
C42 N40 Li2 Li1 72.1(8) . . . . ?
C40 N40 Li2 Li1 -168.5(7) . . . . ?
C44 N41 Li2 N2 -124.4(6) . . . . ?
C45 N41 Li2 N2 2.4(7) . . . . ?
C41 N41 Li2 N2 141.8(5) . . . . ?
C41B N41 Li2 N2 95.9(6) . . . . ?
C44 N41 Li2 N1 -10.9(6) . . . . ?
C45 N41 Li2 N1 115.9(5) . . . . ?
C41 N41 Li2 N1 -104.7(5) . . . . ?
C41B N41 Li2 N1 -150.7(4) . . . . ?
C44 N41 Li2 N40 121.2(5) . . . . ?
C45 N41 Li2 N40 -112.0(4) . . . . ?
C41 N41 Li2 N40 27.3(4) . . . . ?
C41B N41 Li2 N40 -18.6(4) . . . . ?
C44 N41 Li2 C2 3.6(8) . . . . ?
C45 N41 Li2 C2 130.4(6) . . . . ?
C41 N41 Li2 C2 -90.3(7) . . . . ?
C41B N41 Li2 C2 -136.2(6) . . . . ?
C44 N41 Li2 Li1 -66.2(5) . . . . ?
C45 N41 Li2 Li1 60.6(5) . . . . ?
C41 N41 Li2 Li1 -160.0(4) . . . . ?
C41B N41 Li2 Li1 154.0(4) . . . . ?
C4 C3 Li2 N2 -76.2(4) . . . . ?
C2 C3 Li2 N2 140.2(3) . . . . ?
Li1 C3 Li2 N2 63.3(2) . . . . ?
C4 C3 Li2 N1 164.2(3) . . . . ?
N2 C3 Li2 N1 -119.6(3) . . . . ?
C2 C3 Li2 N1 20.59(17) . . . . ?
Li1 C3 Li2 N1 -56.39(18) . . . . ?
C4 C3 Li2 N40 35.8(4) . . . . ?
N2 C3 Li2 N40 111.9(3) . . . . ?
C2 C3 Li2 N40 -107.8(2) . . . . ?
Li1 C3 Li2 N40 175.2(3) . . . . ?
C4 C3 Li2 C2 143.6(4) . . . . ?
N2 C3 Li2 C2 -140.2(3) . . . . ?
Li1 C3 Li2 C2 -77.0(2) . . . . ?
C4 C3 Li2 Li1 -139.4(4) . . . . ?
N2 C3 Li2 Li1 -63.3(2) . . . . ?
C2 C3 Li2 Li1 77.0(2) . . . . ?
C1 C2 Li2 N2 -143.8(6) . . . . ?
N1 C2 Li2 N2 120.1(3) . . . . ?
C3 C2 Li2 N2 -22.90(17) . . . . ?
Li1 C2 Li2 N2 58.29(19) . . . . ?
C1 C2 Li2 N1 96.1(7) . . . . ?
C3 C2 Li2 N1 -143.0(3) . . . . ?
Li1 C2 Li2 N1 -61.9(2) . . . . ?
C1 C2 Li2 N40 -40.7(7) . . . . ?
N1 C2 Li2 N40 -136.8(3) . . . . ?
C3 C2 Li2 N40 80.2(3) . . . . ?
Li1 C2 Li2 N40 161.4(3) . . . . ?
C1 C2 Li2 N41 71.4(9) . . . . ?
N1 C2 Li2 N41 -24.6(5) . . . . ?
C3 C2 Li2 N41 -167.7(6) . . . . ?
Li1 C2 Li2 N41 -86.5(6) . . . . ?
C1 C2 Li2 C3 -120.9(7) . . . . ?
N1 C2 Li2 C3 143.0(3) . . . . ?
Li1 C2 Li2 C3 81.2(2) . . . . ?
C1 C2 Li2 Li1 157.9(7) . . . . ?
N1 C2 Li2 Li1 61.9(2) . . . . ?
C3 C2 Li2 Li1 -81.2(2) . . . . ?
N1 Li1 Li2 N2 -114.4(3) . . . . ?
N30 Li1 Li2 N2 -55.9(8) . . . . ?
N31 Li1 Li2 N2 116.2(3) . . . . ?
C2 Li1 Li2 N2 -77.47(19) . . . . ?
C3 Li1 Li2 N2 -38.56(14) . . . . ?
N2 Li1 Li2 N1 114.4(3) . . . . ?
N30 Li1 Li2 N1 58.5(8) . . . . ?
N31 Li1 Li2 N1 -129.4(4) . . . . ?
C2 Li1 Li2 N1 36.91(15) . . . . ?
C3 Li1 Li2 N1 75.82(19) . . . . ?
N1 Li1 Li2 N40 -88.1(7) . . . . ?
N2 Li1 Li2 N40 26.3(7) . . . . ?
N30 Li1 Li2 N40 -29.5(13) . . . . ?
N31 Li1 Li2 N40 142.5(6) . . . . ?
C2 Li1 Li2 N40 -51.1(7) . . . . ?
C3 Li1 Li2 N40 -12.2(7) . . . . ?
N1 Li1 Li2 N41 111.1(3) . . . . ?
N2 Li1 Li2 N41 -134.6(3) . . . . ?
N30 Li1 Li2 N41 169.6(7) . . . . ?
N31 Li1 Li2 N41 -18.4(4) . . . . ?
C2 Li1 Li2 N41 148.0(3) . . . . ?
C3 Li1 Li2 N41 -173.1(3) . . . . ?
N1 Li1 Li2 C3 -75.82(19) . . . . ?
N2 Li1 Li2 C3 38.56(14) . . . . ?
N30 Li1 Li2 C3 -17.3(8) . . . . ?
N31 Li1 Li2 C3 154.7(3) . . . . ?
C2 Li1 Li2 C3 -38.91(12) . . . . ?
N1 Li1 Li2 C2 -36.91(15) . . . . ?
N2 Li1 Li2 C2 77.47(19) . . . . ?
N30 Li1 Li2 C2 21.6(8) . . . . ?
N31 Li1 Li2 C2 -166.4(3) . . . . ?
C3 Li1 Li2 C2 38.91(12) . . . . ?
